data_2006386
loop_
_publ_author_name
'\"Ulk\"u, Din\,cer'
'Ercan, Filiz'
'Atakol, Orhan'
'Din\,cer, F. Nazl\i'

_publ_section_title
;
 Bis{(\m-acetato)[\m-bis(salicylidene)-1,3-propanediaminato](dimethyl
 sulfoxide)nickel(II)}nickel(II)
;
_journal_issue 8
_journal_name_full 'Acta Crystallographica Section C'
_journal_page_first 1056
_journal_page_last 1057
_journal_paper_doi 10.1107/S0108270197004733
_journal_volume 53
_journal_year 1997
_chemical_formula_moiety 'C42 H50 N4 Ni3 O10 S2'
_chemical_formula_sum 'C42 H50 N4 Ni3 O10 S2'
_chemical_formula_weight 1011.15
_space_group_IT_number 2
_symmetry_cell_setting triclinic
_symmetry_space_group_name_Hall '-P 1'
_symmetry_space_group_name_H-M 'P -1'
_atom_type_scat_source IntTabIV
_cell_angle_alpha 114.41(2)
_cell_angle_beta 107.43(3)
_cell_angle_gamma 96.33(4)
_cell_formula_units_Z 1
_cell_length_a 10.429(2)
_cell_length_b 10.699(3)
_cell_length_c 11.743(3)
_cell_measurement_reflns_used 25
_cell_measurement_temperature 295
_cell_measurement_theta_max 18
_cell_measurement_theta_min 10
_cell_volume 1096.3(6)
_computing_data_collection 'CAD-4 EXPRESS (Enraf-Nonius, 1994)'
_computing_data_reduction 'MolEN (Fair, 1990)'
_computing_molecular_graphics 'PLATON (Spek, 1992)'
_computing_publication_material MolEN
_computing_structure_refinement 'LSFM MolEN'
_computing_structure_solution 'Simpel MolEN'
_diffrn_measurement_device 'Enraf-Nonius CAD-4'
_diffrn_measurement_method '\w/2\q scans'
_diffrn_radiation_type MoK\a
_diffrn_radiation_wavelength 0.71073
_diffrn_reflns_av_R_equivalents 0.017
_diffrn_reflns_limit_h_max 12
_diffrn_reflns_limit_h_min 0
_diffrn_reflns_limit_k_max 13
_diffrn_reflns_limit_k_min -13
_diffrn_reflns_limit_l_max 13
_diffrn_reflns_limit_l_min -14
_diffrn_reflns_number 4703
_diffrn_reflns_theta_max 26.3
_diffrn_reflns_theta_min 2.2
_diffrn_standards_decay_% -2.7
_diffrn_standards_interval_time 120
_diffrn_standards_number 3
_exptl_absorpt_coefficient_mu 1.43
_exptl_absorpt_correction_T_max 0.841
_exptl_absorpt_correction_T_min 0.739
_exptl_absorpt_correction_type 'empirical via \y scans (MolEN; Fair, 1990)'
_exptl_crystal_colour green
_exptl_crystal_density_diffrn 1.53
_exptl_crystal_density_meas ?
_exptl_crystal_description prismatic
_exptl_crystal_size_max 0.30
_exptl_crystal_size_mid 0.20
_exptl_crystal_size_min 0.12
_refine_diff_density_max 0.839
_refine_diff_density_min -0.113
_refine_ls_extinction_method none
_refine_ls_goodness_of_fit_obs 0.96
_refine_ls_number_parameters 277
_refine_ls_number_reflns 3006
_refine_ls_R_factor_obs .048
_refine_ls_shift/esd_max 0.002
_refine_ls_structure_factor_coef F
_refine_ls_weighting_details 'w = 1/[\sF^2^+(0.02*F)^2^+0.30]'
_refine_ls_weighting_scheme calc
_refine_ls_wR_factor_obs .049
_reflns_number_observed 3006
_reflns_number_total 4451
_reflns_observed_criterion I>1\s(I)
_cod_data_source_file fr1035.cif
_cod_data_source_block DMSOTRMR
_cod_depositor_comments
;
The following automatic conversions were performed:

'_exptl_crystal_density_meas' value 'not measured' was changed to '?'
- the value is perceived as not measured.

Automatic conversion script
Id: cif_fix_values 3008 2015-01-20 13:52:24Z robertas 

The following automatic conversions were performed:

'_refine_ls_weighting_scheme' value 'w = 1/[\sF^2^+(0.02*F)^2^+0.30]'
was changed to 'calc'. New tag '_refine_ls_weighting_details' was
created. The value of the new tag was set to 'w =
1/[\sF^2^+(0.02*F)^2^+0.30]'.

Automatic conversion script
Id: cif_fix_values 3143 2015-03-26 13:38:13Z robertas 
;
_cod_database_code 2006386

loop_
_symmetry_equiv_pos_as_xyz
x,y,z
-x,-y,-z

loop_
_atom_site_aniso_label
_atom_site_aniso_U_11
_atom_site_aniso_U_22
_atom_site_aniso_U_33
_atom_site_aniso_U_12
_atom_site_aniso_U_13
_atom_site_aniso_U_23
_atom_site_aniso_type_symbol
Ni1 .0355(2) .0316(2) .0317(2) .0159(2) .0165(2) .0135(2) Ni
Ni2 .0333(3) .0303(3) .0320(3) .0142(3) .0157(2) .0119(2) Ni
S .0589(6) .0444(5) .0318(4) .0264(5) .0170(4) .0130(4) S
O1 .0370(10) .0300(10) .0410(10) .0130(10) .0180(10) .0130(9) O
O2 .0370(10) .0330(10) .0390(10) .0160(10) .0210(9) .0152(9) O
O3 .0450(10) .0440(10) .0360(10) .0200(10) .0190(10) .0180(10) O
O4 .057(2) .0430(10) .0350(10) .0270(10) .0180(10) .0150(10) O
O5 .045(2) .0400(10) .0320(10) .0160(10) .0160(10) .0130(10) O
N1 .058(2) .0340(10) .0350(10) .0250(10) .0230(10) .0180(10) N
N2 .029(2) .044(2) .0350(10) .0160(10) .0100(10) .0150(10) N
C1 .038(2) .040(2) .033(2) .008(2) .0200(10) .0140(10) C
C2 .042(2) .044(2) .047(2) .012(2) .019(2) .012(2) C
C3 .043(2) .063(3) .060(3) .014(2) .020(2) .018(2) C
C4 .045(3) .060(3) .070(3) -.002(3) .019(2) .011(2) C
C5 .061(3) .037(2) .062(3) .006(2) .023(2) .011(2) C
C6 .051(2) .033(2) .037(2) .007(2) .021(2) .0120(10) C
C7 .063(3) .033(2) .042(2) .011(2) .024(2) .0170(10) C
C8 .068(3) .053(2) .062(2) .033(2) .028(2) .0380(10) C
C9 .065(3) .056(2) .046(2) .041(2) .020(2) .023(2) C
C10 .048(2) .064(2) .051(2) .033(2) .019(2) .027(2) C
C11 .033(2) .050(2) .051(2) .018(2) .022(2) .017(2) C
C12 .038(2) .040(2) .039(2) .005(2) .018(2) .011(2) C
C13 .050(2) .056(3) .054(2) .012(2) .032(2) .018(2) C
C14 .070(3) .060(3) .055(2) .004(2) .035(2) .028(2) C
C15 .067(3) .050(2) .057(2) .010(2) .028(2) .031(2) C
C16 .049(2) .042(2) .051(2) .013(2) .023(2) .017(2) C
C17 .037(2) .028(2) .032(2) .003(2) .0130(10) .0070(10) C
C18 .047(2) .038(2) .036(2) .014(2) .019(2) .0150(10) C
C19 .095(4) .074(3) .041(2) .045(3) .020(2) .022(2) C
C20 .068(3) .075(3) .047(2) .007(3) .018(2) .031(2) C
C21 .042(3) .121(4) .050(2) .028(3) .017(2) .044(2) C

loop_
_atom_site_label
_atom_site_fract_x
_atom_site_fract_y
_atom_site_fract_z
_atom_site_U_iso_or_equiv
_atom_site_thermal_displace_type
_atom_site_calc_flag
_atom_site_calc_attached_atom
_atom_site_type_symbol
Ni2 .000 .000 .000 .0315(4) Ueq . . Ni
Ni1 -.13729(6) .24234(5) .07916(5) .0319(2) Ueq . . Ni
S .02347(14) .26823(13) .37916(13) .0458(4) Ueq . . S
O1 .0527(3) .2222(3) .0817(3) .036(4) Ueq . . O
O2 -.1640(3) .0453(3) .0637(3) .035(4) Ueq . . O
O3 -.1207(3) -.0154(3) -.1786(3) .0403(9) Ueq . . O
O4 -.2173(3) .1665(3) -.1274(3) .0449(10) Ueq . . O
O5 -.0558(3) .3403(3) .3064(3) .0397(11) Ueq . . O
N1 -.0842(4) .4441(3) .1096(3) .0392(12) Ueq . . N
N2 -.3294(4) .2418(4) .0820(3) .0373(15) Ueq . . N
C1 .1668(4) .3269(5) .1624(4) .0367(16) Ueq . . C
C2 .2959(5) .2994(5) .2057(5) .0473(18) Ueq . . C
C3 .4163(6) .4074(6) .2934(5) .059(2) Ueq . . C
C4 .4140(6) .5493(6) .3399(6) .068(2) Ueq . . C
C5 .2910(6) .5788(5) .2957(5) .059(2) Ueq . . C
C6 .1664(5) .4724(5) .2094(4) .0413(16) Ueq . . C
C7 .0433(5) .5183(5) .1676(4) .0454(19) Ueq . . C
C8 -.1934(5) .5099(5) .0717(5) .0546(18) Ueq . . C
C9 -.3124(5) .4864(5) .1159(5) .0541(19) Ueq . . C
C10 -.4016(5) .3358(5) .0427(5) .0527(18) Ueq . . C
C11 -.3882(5) .1659(5) .1207(4) .0450(16) Ueq . . C
C12 -.3354(5) .0647(5) .1619(4) .0432(16) Ueq . . C
C13 -.3997(5) .0194(5) .2325(5) .053(2) Ueq . . C
C14 -.3563(6) -.0714(6) .2793(5) .060(2) Ueq . . C
C15 -.2490(6) -.1270(5) .2505(5) .0552(19) Ueq . . C
C16 -.1871(5) -.0888(5) .1775(5) .0481(19) Ueq . . C
C17 -.2255(5) .0087(4) .1321(4) .0356(16) Ueq . . C
C18 -.1969(5) .0578(5) -.2085(4) .0402(16) Ueq . . C
C19 -.2730(7) .0075(6) -.3575(5) .071(2) Ueq . . C
C20 -.0485(6) .2762(6) .5013(5) .065(2) Ueq . . C
C21 .1867(6) .3972(7) .4966(5) .069(3) Ueq . . C
H7 .066 .617 .187 .0581 Ueq . . H
H92 -.283 .513 .214 .0707 Ueq . . H
H91 -.374 .541 .092 .0707 Ueq . . H
H11 -.479 .168 .121 .0593 Ueq . . H
H2 .298 .204 .173 .0593 Ueq . . H
H3 .499 .387 .329 .0757 Ueq . . H
H4 .508 .627 .405 .0871 Ueq . . H
H5 .294 .671 .320 .0732 Ueq . . H
H13 -.469 .055 .247 .0682 Ueq . . H
H14 -.394 -.096 .327 .0783 Ueq . . H
H15 -.205 -.179 .291 .0720 Ueq . . H
H16 -.116 -.122 .158 .0619 Ueq . . H
H101 -.479 .334 .060 .0682 Ueq . . H
H102 -.430 .293 -.058 .0682 Ueq . . H
H81 -.239 .464 -.022 .0720 Ueq . . H
H82 -.153 .615 .101 .0720 Ueq . . H
H203 -.002 .232 .551 .0846 Ueq . . H
H202 -.035 .373 .562 .0846 Ueq . . H
H201 -.145 .228 .457 .0846 Ueq . . H
H212 .241 .357 .546 .0897 Ueq . . H
H213 .234 .422 .449 .0897 Ueq . . H
H211 .169 .478 .557 .0897 Ueq . . H
H191 -.250 -.075 -.407 .0985 Ueq . . H
H193 -.371 -.015 -.378 .0985 Ueq . . H
H192 -.248 .080 -.378 .0985 Ueq . . H

loop_
_geom_angle_atom_site_label_1
_geom_angle_atom_site_label_2
_geom_angle_atom_site_label_3
_geom_angle
_geom_angle_publ_flag
O1 Ni1 O2 83.20(10) yes
O1 Ni1 O4 92.00(10) yes
O1 Ni1 O5 90.60(10) yes
O1 Ni1 N1 90.6(2) yes
O1 Ni1 N2 172.7(2) no
O2 Ni1 O4 93.60(10) yes
O2 Ni1 O5 90.30(10) yes
O2 Ni1 N1 172.50(10) no
O2 Ni1 N2 89.8(2) yes
O4 Ni1 O5 175.60(10) no
O4 Ni1 N1 90.80(10) yes
O4 Ni1 N2 90.50(10) yes
O5 Ni1 N1 85.60(10) yes
O5 Ni1 N2 87.40(10) yes
N1 Ni1 N2 96.2(2) yes
O1 Ni2 O2 79.40(10) yes
O1 Ni2 O3 88.80(10) yes
O2 Ni2 O3 87.10(10) yes
O5 S C20 105.8(3) yes
O5 S C21 105.3(3) yes
C20 S C21 96.6(3) yes
Ni1 O1 Ni2 95.90(10) yes
Ni1 O1 C1 122.6(3) no
Ni2 O1 C1 135.8(3) no
Ni1 O2 Ni2 95.70(10) yes
Ni1 O2 C17 121.8(3) no
Ni2 O2 C17 136.2(3) no
Ni2 O3 C18 132.9(3) no
Ni1 O4 C18 123.4(3) no
Ni1 O5 S 121.0(2) no
Ni1 N1 C7 121.4(4) no
Ni1 N1 C8 119.6(3) no
C7 N1 C8 118.9(4) no
Ni1 N2 C10 119.0(4) no
Ni1 N2 C11 122.1(4) no
C10 N2 C11 118.8(4) no
O1 C1 C2 120.7(4) no
O1 C1 C6 122.3(4) no
C2 C1 C6 117.0(4) no
C1 C2 C3 121.7(5) no
C1 C2 H2 117.8 no
C3 C2 H2 120.5 no
C2 C3 C4 120.6(5) no
C2 C3 H3 120.2 no
C4 C3 H3 119.0 no
C3 C4 C5 118.8(4) no
C3 C4 H4 117.6 no
C5 C4 H4 123.6 no
C4 C5 C6 122.2(5) no
C4 C5 H5 117.0 no
C6 C5 H5 120.7 no
C1 C6 C5 119.6(5) no
C1 C6 C7 123.7(3) no
C5 C6 C7 116.6(4) no
N1 C7 C6 127.5(5) no
N1 C7 H7 120.4 no
C6 C7 H7 112.1 no
N1 C8 C9 113.6(5) no
N1 C8 H81 109.2 no
N1 C8 H82 111.8 no
C9 C8 H81 101.7 no
C9 C8 H82 112.9 no
H81 C8 H82 106.9 no
C8 C9 C10 114.5(4) no
C8 C9 H92 114.4 no
C8 C9 H91 106.4 no
C10 C9 H92 105.0 no
C10 C9 H91 105.2 no
H92 C9 H91 111.0 no
N2 C10 C9 112.4(4) no
N2 C10 H101 109.8 no
N2 C10 H102 105.5 no
C9 C10 H101 108.8 no
C9 C10 H102 112.5 no
H101 C10 H102 107.7 no
N2 C11 C12 127.4(5) no
N2 C11 H11 120.2 no
C12 C11 H11 112.4 no
C11 C12 C13 117.3(5) no
C11 C12 C17 123.6(5) no
C13 C12 C17 119.1(5) no
C12 C13 C14 122.3(6) no
C12 C13 H13 115.9 no
C14 C13 H13 121.8 no
C13 C14 C15 119.0(6) no
C13 C14 H14 122.3 no
C15 C14 H14 118.7 no
C14 C15 C16 120.2(6) no
C14 C15 H15 123.0 no
C16 C15 H15 116.1 no
C15 C16 C17 122.4(5) no
C15 C16 H16 122.5 no
C17 C16 H16 115.1 no
O2 C17 C12 121.5(5) no
O2 C17 C16 121.6(5) no
C12 C17 C16 116.9(5) no
O3 C18 O4 126.6(4) no
O3 C18 C19 116.1(4) no
O4 C18 C19 117.3(5) no
C18 C19 H191 109.0 no
C18 C19 H193 108.5 no
C18 C19 H192 109.4 no
H191 C19 H193 109.2 no
H191 C19 H192 110.9 no
H193 C19 H192 109.8 no
S C20 H203 109.3 no
S C20 H202 109.3 no
S C20 H201 109.9 no
H203 C20 H202 109.1 no
H203 C20 H201 109.5 no
H202 C20 H201 109.8 no
S C21 H212 108.9 no
S C21 H213 109.2 no
S C21 H211 108.7 no
H212 C21 H213 110.2 no
H212 C21 H211 109.6 no
H213 C21 H211 110.2 no

loop_
_geom_bond_atom_site_label_1
_geom_bond_atom_site_label_2
_geom_bond_site_symmetry_1
_geom_bond_site_symmetry_2
_geom_bond_distance
_geom_bond_publ_flag
Ni1 O1 . . 2.010(3) yes
Ni1 O2 . . 2.024(3) yes
Ni1 O4 . . 2.062(3) yes
Ni1 O5 . . 2.254(3) yes
Ni1 N1 . . 2.023(4) yes
Ni1 N2 . . 2.014(4) yes
Ni2 O1 . . 2.098(3) yes
Ni2 O2 . . 2.093(3) yes
Ni2 O3 . . 2.024(3) yes
Ni1 Ni2 . . 3.043(2) yes
S O5 . . 1.509(4) yes
S C20 . . 1.788(7) yes
S C21 . . 1.788(5) yes
O1 C1 . . 1.311(4) yes
O2 C17 . . 1.313(7) yes
O3 C18 . . 1.254(6) no
O4 C18 . . 1.253(5) no
N1 C7 . . 1.278(6) no
N1 C8 . . 1.460(7) no
N2 C10 . . 1.463(7) no
N2 C11 . . 1.268(8) no
C1 C2 . . 1.400(7) no
C1 C6 . . 1.425(7) no
C13 C14 . . 1.358(9) no
C13 H13 . . .878 no
C14 C15 . . 1.391(9) no
C14 H14 . . .875 no
C15 C16 . . 1.373(9) no
C15 H15 . . .945 no
C16 C17 . . 1.402(8) no
C16 H16 . . .907 no
C18 C19 . . 1.509(7) no
C2 C3 . . 1.375(6) no
C2 H2 . . .938 no
C3 C4 . . 1.395(9) no
C3 H3 . . .937 no
C4 C5 . . 1.358(9) no
C4 H4 . . 1.037 no
C5 C6 . . 1.393(6) yes
C5 H5 . . .902 no
C6 C7 . . 1.448(7) yes
C7 H7 . . .966 no
C8 C9 . . 1.516(9) yes
C8 H81 . . .931 no
C8 H82 . . 1.027 no
C9 C10 . . 1.500(6) yes
C9 H92 . . .996 no
C9 H91 . . .974 no
C10 H101 . . .892 no
C10 H102 . . 1.001 no
C11 C12 . . 1.458(8) yes
C11 H11 . . .949 no
C12 C13 . . 1.404(9) yes
C12 C17 . . 1.422(7) yes
C19 H191 . . .946 no
C19 H193 . . .958 no
C19 H192 . . .938 no
C20 H203 . . .954 no
C20 H202 . . .951 no
C20 H201 . . .946 no
C21 H212 . . .949 no
C21 H213 . . .942 no
C21 H211 . . .949 no

loop_
_geom_torsion_atom_site_label_1
_geom_torsion_atom_site_label_2
_geom_torsion_atom_site_label_3
_geom_torsion_atom_site_label_4
_geom_torsion
_geom_torsion_publ_flag
O2 Ni1 O1 Ni2 18.40(10) no
O2 Ni1 O1 C1 -138.9(3) no
O4 Ni1 O1 Ni2 -74.90(10) no
O4 Ni1 O1 C1 127.8(3) no
O5 Ni1 O1 Ni2 108.70(10) no
O5 Ni1 O1 C1 -48.6(3) no
N1 Ni1 O1 Ni2 -165.70(10) no
N1 Ni1 O1 C1 37.0(3) no
N2 Ni1 O1 C1 -122.50(10) no
O1 Ni1 O2 Ni2 -18.50(10) no
O1 Ni1 O2 C17 137.9(3) no
O4 Ni1 O2 Ni2 73.10(10) no
O4 Ni1 O2 C17 -130.6(3) no
O5 Ni1 O2 Ni2 -109.00(10) no
O5 Ni1 O2 C17 47.3(3) no
N2 Ni1 O2 Ni2 163.60(10) no
N2 Ni1 O2 C17 -40.1(3) no
O1 Ni1 O4 C18 46.3(4) no
O2 Ni1 O4 C18 -37.0(4) no
N1 Ni1 O4 C18 136.9(4) no
N2 Ni1 O4 C18 -126.8(4) no
O1 Ni1 O5 S -51.8(2) no
O2 Ni1 O5 S 31.4(2) no
N1 Ni1 O5 S -142.3(3) no
N2 Ni1 O5 S 121.3(3) no
O1 Ni1 N1 C7 -25.2(3) no
O1 Ni1 N1 C8 158.2(3) no
O2 Ni1 N1 C8 -168.4(9) no
O4 Ni1 N1 C7 -117.2(4) no
O4 Ni1 N1 C8 66.2(3) no
O5 Ni1 N1 C7 65.3(3) no
O5 Ni1 N1 C8 -111.2(3) no
N2 Ni1 N1 C7 152.2(3) no
N2 Ni1 N1 C8 -24.4(3) no
O1 Ni1 N2 C10 -173.9(9) no
O2 Ni1 N2 C10 -157.6(3) no
O2 Ni1 N2 C11 24.7(4) no
O4 Ni1 N2 C10 -64.0(3) no
O4 Ni1 N2 C11 118.3(4) no
O5 Ni1 N2 C10 112.1(3) no
O5 Ni1 N2 C11 -65.6(4) no
N1 Ni1 N2 C10 26.8(3) no
N1 Ni1 N2 C11 -150.9(4) no
O2 Ni2 O1 Ni1 -18.00(10) no
O2 Ni2 O1 C1 134.2(4) no
O3 Ni2 O1 Ni1 69.30(10) no
O3 Ni2 O1 C1 -138.6(4) no
O1 Ni2 O2 Ni1 17.80(10) no
O1 Ni2 O2 C17 -132.6(4) no
O3 Ni2 O2 Ni1 -71.50(10) no
O3 Ni2 O2 C17 138.1(4) no
O1 Ni2 O3 C18 -36.6(5) no
O2 Ni2 O3 C18 42.8(5) no
C20 S O5 Ni1 -134.4(3) no
C21 S O5 Ni1 124.0(3) no
O5 S C20 H203 -179.8 no
O5 S C20 H202 -60.5 no
O5 S C20 H201 60.1 no
C21 S C20 H203 -71.8 no
C21 S C20 H202 47.5 no
C21 S C20 H201 168.0 no
O5 S C21 H212 179.8 no
O5 S C21 H213 -59.8 no
O5 S C21 H211 60.4 no
C20 S C21 H212 71.4 no
C20 S C21 H213 -168.2 no
C20 S C21 H211 -48.0 no
Ni1 O1 C1 C2 152.3(3) no
Ni1 O1 C1 C6 -28.0(5) no
Ni2 O1 C1 C2 5.7(6) no
Ni2 O1 C1 C6 -174.6(3) no
Ni1 O2 C17 C12 33.3(5) no
Ni1 O2 C17 C16 -147.6(4) no
Ni2 O2 C17 C12 178.0(3) no
Ni2 O3 C18 C19 -179.0(4) no
Ni1 O4 C18 O3 -4.4(7) no
Ni1 O4 C18 C19 174.6(4) no
Ni1 N1 C7 C6 5.3(6) no
Ni1 N1 C7 H7 -175.8 no
C8 N1 C7 C6 -178.1(4) no
Ni1 N1 C8 C9 45.4(5) no
Ni1 N1 C8 H81 -67.3 no
Ni1 N1 C8 H82 174.5 no
C7 N1 C8 C9 -131.3(5) no
C7 N1 C8 H81 116.0 no
Ni1 N2 C10 C9 -50.6(5) no
Ni1 N2 C10 H101 -171.9 no
Ni1 N2 C10 H102 72.4 no
C11 N2 C10 C9 127.2(5) no
C11 N2 C10 H101 5.9 no
C11 N2 C10 H102 -109.9 no
Ni1 N2 C11 H11 179.8 no
C10 N2 C11 C12 179.0(4) no
O1 C1 C2 C3 -178.1(5) no
C6 C1 C2 H2 -177.8 no
O1 C1 C6 C5 179.6(4) no
C2 C1 C6 C7 176.2(4) no
C1 C2 C3 H3 172.9 no
H2 C2 C3 C4 178.5(5) no
H2 C2 C3 H3 -7.0 no
C2 C3 C4 H4 -179.4 no
H3 C3 C4 C5 -175.3(6) no
H3 C3 C4 H4 6.1 no
C3 C4 C5 H5 -173.9 no
H4 C4 C5 C6 -179.1 no
H4 C4 C5 H5 4.6 no
C4 C5 C6 C7 -178.7(5) no
H5 C5 C6 C1 174.5 no
C1 C6 C7 N1 16.3(7) no
C1 C6 C7 H7 -162.7 no
C5 C6 C7 N1 -166.7(5) no
C5 C6 C7 H7 14.3 no
N1 C8 C9 C10 -68.8(5) no
N1 C8 C9 H92 52.5 no
N1 C8 C9 H91 175.4 no
H81 C8 C9 C10 48.4 no
H81 C8 C9 H92 169.7 no
H81 C8 C9 H91 -67.4 no
H82 C8 C9 C10 162.6 no
H82 C8 C9 H92 -76.1 no
H82 C8 C9 H91 46.8 no
C8 C9 C10 N2 71.5(5) no
C8 C9 C10 H101 -166.7 no
C8 C9 C10 H102 -47.5 no
H92 C9 C10 N2 -54.8 no
H92 C9 C10 H101 67.0 no
H92 C9 C10 H102 -173.8 no
H91 C9 C10 N2 -172.1 no
H91 C9 C10 H101 -50.2 no
H91 C9 C10 H102 69.0 no
N2 C11 C12 C13 164.4(5) no
N2 C11 C12 C17 -16.8(7) no
H11 C11 C12 C13 -18.5 no
H11 C11 C12 C17 160.3 no
C11 C12 C13 C14 -178.0(5) no
C17 C12 C13 C14 3.2(2) no
C17 C12 C13 H13 -178.2 no
C11 C12 C17 C16 -179.4(4) no
C13 C12 C17 O2 178.5(4) no
C12 C13 C14 H14 177.0 no
H13 C13 C14 C15 178.3 no
C13 C14 C15 H15 170.4 no
H14 C14 C15 C16 -179.4 no
H14 C14 C15 H15 -9.9 no
C14 C15 C16 H16 178.7 no
H15 C15 C16 C17 -168.6 no
H15 C15 C16 H16 8.4 no
C15 C16 C17 O2 179.2(4) no
H16 C16 C17 C12 -178.9 no
O3 C18 C19 H193 118.8 no
O3 C18 C19 H192 -121.5 no
O4 C18 C19 H191 -179.1 no
O4 C18 C19 H193 -60.3 no
O4 C18 C19 H192 59.5 no
